data_4036784
loop_
_publ_author_name
'Henrion, Sylvain'
'Carboni, Bertrand'
'Coss\'io, Fernando P'
'Roisnel, Thierry'
'Villalgordo, Jose M.'
'Carreaux, Fran\,cois'

_publ_section_title
;
 Stereospecific Synthesis of \a-Amino Allylsilane Derivatives through a
 [3,3]-Allyl Cyanate Rearrangement. Mild Formation of Functionalized
 Disiloxanes.
;
_journal_issue 11
_journal_name_full 'The Journal of organic chemistry'
_journal_page_first 4633
_journal_page_last 4644
_journal_paper_doi 10.1021/acs.joc.6b00505
_journal_volume 81
_journal_year 2016
_chemical_absolute_configuration ad
_chemical_compound_source 'synthesis as described'
_chemical_formula_moiety '2(C12 H24 N2 O3 Si)'
_chemical_formula_sum 'C24 H48 N4 O6 Si2'
_chemical_formula_weight 544.84
_space_group_IT_number 19
_space_group_name_Hall 'P 2ac 2ab'
_space_group_name_H-M_alt 'P 21 21 21'
_symmetry_cell_setting orthorhombic
_symmetry_Int_Tables_number 19
_symmetry_space_group_name_Hall 'P 2ac 2ab'
_symmetry_space_group_name_H-M 'P 21 21 21'
_atom_sites_solution_hydrogens geom
_atom_sites_solution_primary direct
_atom_sites_solution_secondary difmap
_audit_conform_dict_location ftp://ftp.iucr.org/pub/cif_core.dic
_audit_conform_dict_name cif_core.dic
_audit_conform_dict_version 2.3
_audit_creation_date 2015-01-13T18:20:38-00:00
_audit_creation_method 'WinGX routine CIF_UPDATE'
_cell_angle_alpha 90
_cell_angle_beta 90
_cell_angle_gamma 90
_cell_formula_units_Z 4
_cell_length_a 10.651(2)
_cell_length_b 17.148(3)
_cell_length_c 18.327(4)
_cell_measurement_reflns_used 1232
_cell_measurement_temperature 150(2)
_cell_measurement_theta_max 18.31
_cell_measurement_theta_min 3.05
_cell_measurement_wavelength 0.71073
_cell_volume 3347.3(11)
_computing_cell_refinement 'Bruker APEX2 (Bruker, 2006)'
_computing_data_collection 'Bruker APEX2 (Bruker, 2006)'
_computing_data_reduction 'Bruker APEX2 (Bruker, 2006)'
_computing_molecular_graphics 'Ortep-3 for Windows (Farrugia, 1997)'
_computing_publication_material
;
          WinGX publication routines (Farrugia, 2012),
          CRYSCALc (T. Roisnel, local program, 2014)
;
_computing_structure_refinement 'SHELXL-97 (Sheldrick, 1997)'
_computing_structure_solution 'SIR97 (Altomare et al., 1999)'
_diffrn_ambient_temperature 150(2)
_diffrn_detector 'CCD plate'
_diffrn_measured_fraction_theta_full 0.983
_diffrn_measured_fraction_theta_max 0.983
_diffrn_measurement_device_type 'APEXII, Bruker-AXS'
_diffrn_measurement_method 'CCD rotation images, thin slices'
_diffrn_radiation_monochromator graphite
_diffrn_radiation_probe x-ray
_diffrn_radiation_type MoK\a
_diffrn_radiation_wavelength 0.71073
_diffrn_reflns_av_R_equivalents 0.1068
_diffrn_reflns_av_unetI/netI 0.2236
_diffrn_reflns_limit_h_max 12
_diffrn_reflns_limit_h_min -13
_diffrn_reflns_limit_k_max 21
_diffrn_reflns_limit_k_min -21
_diffrn_reflns_limit_l_max 21
_diffrn_reflns_limit_l_min -23
_diffrn_reflns_number 15990
_diffrn_reflns_theta_full 27.46
_diffrn_reflns_theta_max 27.46
_diffrn_reflns_theta_min 2.93
_exptl_absorpt_coefficient_mu 0.143
_exptl_absorpt_correction_T_max 0.991
_exptl_absorpt_correction_T_min 0.740
_exptl_absorpt_correction_type multi-scan
_exptl_absorpt_process_details
;
  [Sheldrick, G.M. (2002). SADABS Bruker AXS Inc., Madison, Wisconsin, USA]
;
_exptl_crystal_colour colourless
_exptl_crystal_density_diffrn 1.081
_exptl_crystal_density_method 'not measured'
_exptl_crystal_description plate
_exptl_crystal_F_000 1184
_exptl_crystal_size_max 0.8
_exptl_crystal_size_mid 0.47
_exptl_crystal_size_min 0.06
_refine_diff_density_max 0.23
_refine_diff_density_min -0.248
_refine_diff_density_rms 0.06
_refine_ls_abs_structure_details 'Flack H D (1983), Acta Cryst. A39, 876-881'
_refine_ls_abs_structure_Flack 0.2(2)
_refine_ls_extinction_coef 0.0054(7)
_refine_ls_extinction_expression Fc^*^=kFc[1+0.001xFc^2^\l^3^/sin(2\q)]^-1/4^
_refine_ls_extinction_method SHELXL
_refine_ls_goodness_of_fit_ref 0.913
_refine_ls_hydrogen_treatment mixed
_refine_ls_matrix_type full
_refine_ls_number_parameters 350
_refine_ls_number_reflns 7370
_refine_ls_number_restraints 0
_refine_ls_restrained_S_all 0.913
_refine_ls_R_factor_all 0.1972
_refine_ls_R_factor_gt 0.0716
_refine_ls_shift/su_max 0.002
_refine_ls_shift/su_mean 0
_refine_ls_structure_factor_coef Fsqd
_refine_ls_weighting_details 'calc w=1/[\s^2^(Fo^2^)+(0.0417P)^2^+0.0000P] where P=(Fo^2^+2Fc^2^)/3'
_refine_ls_weighting_scheme calc
_refine_ls_wR_factor_gt 0.1221
_refine_ls_wR_factor_ref 0.1672
_reflns_number_gt 3061
_reflns_number_total 7370
_reflns_threshold_expression >2sigma(I)
_cod_data_source_file 5b_archive.cif
_cod_data_source_block SH_029
_cod_database_code 4036784

loop_
_symmetry_equiv_pos_as_xyz
'x, y, z'
'-x+1/2, -y, z+1/2'
'x+1/2, -y+1/2, -z'
'-x, y+1/2, -z+1/2'

loop_
_atom_site_label
_atom_site_type_symbol
_atom_site_fract_x
_atom_site_fract_y
_atom_site_fract_z
_atom_site_U_iso_or_equiv
_atom_site_adp_type
_atom_site_occupancy
_atom_site_symmetry_multiplicity
_atom_site_calc_flag
_atom_site_refinement_flags
Si1 Si 0.18330(16) 0.74746(8) 0.89166(8) 0.0424(4) Uani 1 1 d .
C1 C 0.4209(8) 0.7471(5) 0.6547(4) 0.110(3) Uani 1 1 d .
H1A H 0.4831 0.7871 0.667 0.165 Uiso 1 1 calc R
H1B H 0.4044 0.7483 0.6021 0.165 Uiso 1 1 calc R
H1C H 0.4533 0.6956 0.6683 0.165 Uiso 1 1 calc R
C2 C 0.3006(6) 0.7629(4) 0.6957(3) 0.0624(18) Uani 1 1 d .
H2 H 0.2562 0.8094 0.6845 0.075 Uiso 1 1 calc R
C3 C 0.2528(6) 0.7162(3) 0.7462(3) 0.0527(17) Uani 1 1 d .
H3 H 0.2946 0.6679 0.7536 0.063 Uiso 1 1 calc R
C4 C 0.1400(5) 0.7316(2) 0.7927(3) 0.0357(13) Uani 1 1 d .
H4 H 0.0862 0.6839 0.7907 0.043 Uiso 1 1 calc R
C5 C 0.0362(6) 0.7656(3) 0.9439(3) 0.0648(19) Uani 1 1 d .
H5A H -0.0221 0.7221 0.9363 0.097 Uiso 1 1 calc R
H5B H -0.0026 0.8141 0.9269 0.097 Uiso 1 1 calc R
H5C H 0.056 0.77 0.996 0.097 Uiso 1 1 calc R
C6 C 0.2612(6) 0.6575(3) 0.9249(3) 0.0591(19) Uani 1 1 d .
H6A H 0.2845 0.6641 0.9763 0.089 Uiso 1 1 calc R
H6B H 0.3369 0.6476 0.8959 0.089 Uiso 1 1 calc R
H6C H 0.2035 0.6133 0.9201 0.089 Uiso 1 1 calc R
C7 C 0.2890(7) 0.8337(3) 0.8987(3) 0.067(2) Uani 1 1 d .
H7A H 0.3098 0.843 0.9501 0.101 Uiso 1 1 calc R
H7B H 0.2465 0.8797 0.8787 0.101 Uiso 1 1 calc R
H7C H 0.3662 0.8238 0.8712 0.101 Uiso 1 1 calc R
N8 N 0.0641(5) 0.7963(2) 0.7664(2) 0.0389(12) Uani 1 1 d .
H8 H 0.077(5) 0.840(3) 0.785(3) 0.05 Uiso 1 1 d .
C9 C -0.0397(5) 0.7868(3) 0.7268(3) 0.0323(13) Uani 1 1 d .
O10 O -0.0860(3) 0.72125(16) 0.71122(17) 0.0356(9) Uani 1 1 d .
N11 N -0.0996(4) 0.8527(2) 0.7036(2) 0.0328(11) Uani 1 1 d .
H11 H -0.055(5) 0.901(3) 0.719(2) 0.05 Uiso 1 1 d .
C12 C -0.2145(5) 0.8463(2) 0.6631(3) 0.0326(13) Uani 1 1 d .
H12 H -0.2796 0.8218 0.695 0.039 Uiso 1 1 calc R
C13 C -0.2608(6) 0.9273(3) 0.6397(3) 0.0528(17) Uani 1 1 d .
H13A H -0.2727 0.96 0.683 0.079 Uiso 1 1 calc R
H13B H -0.3408 0.9221 0.6137 0.079 Uiso 1 1 calc R
H13C H -0.1986 0.9515 0.6075 0.079 Uiso 1 1 calc R
C14 C -0.1960(6) 0.7949(3) 0.5952(3) 0.0357(13) Uani 1 1 d .
O15 O -0.1052(4) 0.79634(19) 0.55596(19) 0.0476(10) Uani 1 1 d .
O16 O -0.2984(4) 0.75196(19) 0.58374(17) 0.0458(10) Uani 1 1 d .
C17 C -0.2949(7) 0.6996(3) 0.5215(3) 0.0615(19) Uani 1 1 d .
H17A H -0.2665 0.7283 0.4783 0.092 Uiso 1 1 calc R
H17B H -0.3791 0.6786 0.5127 0.092 Uiso 1 1 calc R
H17C H -0.2367 0.6567 0.5315 0.092 Uiso 1 1 calc R
Si2 Si 0.35651(16) 0.06053(8) 0.66687(8) 0.0444(4) Uani 1 1 d .
C21 C 0.0086(7) -0.0098(3) 0.4963(3) 0.068(2) Uani 1 1 d .
H21A H -0.0235 0.0437 0.4938 0.102 Uiso 1 1 calc R
H21B H -0.0617 -0.0465 0.4941 0.102 Uiso 1 1 calc R
H21C H 0.0655 -0.0192 0.4552 0.102 Uiso 1 1 calc R
C22 C 0.0785(6) -0.0209(3) 0.5667(3) 0.0493(16) Uani 1 1 d .
H22 H 0.1024 -0.0726 0.5793 0.059 Uiso 1 1 calc R
C23 C 0.1091(5) 0.0348(3) 0.6124(3) 0.0406(14) Uani 1 1 d .
H23 H 0.0773 0.0854 0.6024 0.049 Uiso 1 1 calc R
C24 C 0.1898(5) 0.0259(3) 0.6789(3) 0.0375(14) Uani 1 1 d .
H24 H 0.1937 -0.0311 0.6903 0.045 Uiso 1 1 calc R
C25 C 0.4474(6) 0.0243(4) 0.7462(3) 0.071(2) Uani 1 1 d .
H25A H 0.4341 -0.032 0.7516 0.107 Uiso 1 1 calc R
H25B H 0.4192 0.0511 0.7905 0.107 Uiso 1 1 calc R
H25C H 0.5369 0.0346 0.7384 0.107 Uiso 1 1 calc R
C26 C 0.3570(7) 0.1692(3) 0.6626(3) 0.0640(18) Uani 1 1 d .
H26A H 0.4434 0.1879 0.6571 0.096 Uiso 1 1 calc R
H26B H 0.321 0.1903 0.7077 0.096 Uiso 1 1 calc R
H26C H 0.3068 0.1865 0.6208 0.096 Uiso 1 1 calc R
C27 C 0.4181(6) 0.0191(3) 0.5801(3) 0.0545(17) Uani 1 1 d .
H27A H 0.5026 0.0394 0.571 0.082 Uiso 1 1 calc R
H27B H 0.3626 0.034 0.5397 0.082 Uiso 1 1 calc R
H27C H 0.4213 -0.0378 0.5838 0.082 Uiso 1 1 calc R
N28 N 0.1347(5) 0.0652(2) 0.7432(2) 0.0396(12) Uani 1 1 d .
H28 H 0.130(5) 0.111(3) 0.752(3) 0.05 Uiso 1 1 d .
C29 C 0.0678(5) 0.0285(3) 0.7947(3) 0.0361(14) Uani 1 1 d .
O30 O 0.0526(4) -0.04399(17) 0.79573(17) 0.0441(10) Uani 1 1 d .
N31 N 0.0153(4) 0.0747(2) 0.8468(2) 0.0366(12) Uani 1 1 d .
H31 H 0.019(6) 0.120(3) 0.839(3) 0.05 Uiso 1 1 d .
C32 C -0.0742(6) 0.0406(3) 0.8979(3) 0.0383(14) Uani 1 1 d .
H32 H -0.0293 0.0035 0.931 0.046 Uiso 1 1 calc R
C33 C -0.1304(6) 0.1068(3) 0.9431(3) 0.0510(17) Uani 1 1 d .
H33A H -0.0629 0.1351 0.968 0.077 Uiso 1 1 calc R
H33B H -0.1882 0.0851 0.9795 0.077 Uiso 1 1 calc R
H33C H -0.1761 0.1425 0.911 0.077 Uiso 1 1 calc R
C34 C -0.1767(6) -0.0020(3) 0.8583(3) 0.0372(14) Uani 1 1 d .
O35 O -0.2238(4) 0.01673(18) 0.80134(19) 0.0469(11) Uani 1 1 d .
O36 O -0.2156(4) -0.06366(18) 0.89836(18) 0.0500(11) Uani 1 1 d .
C37 C -0.3166(7) -0.1085(3) 0.8665(3) 0.064(2) Uani 1 1 d .
H37A H -0.3901 -0.0748 0.8596 0.095 Uiso 1 1 calc R
H37B H -0.3386 -0.1517 0.8991 0.095 Uiso 1 1 calc R
H37C H -0.2898 -0.1293 0.8192 0.095 Uiso 1 1 calc R

loop_
_atom_site_aniso_label
_atom_site_aniso_U_11
_atom_site_aniso_U_22
_atom_site_aniso_U_33
_atom_site_aniso_U_23
_atom_site_aniso_U_13
_atom_site_aniso_U_12
Si1 0.0420(11) 0.0366(8) 0.0486(10) 0.0001(7) -0.0061(8) 0.0026(8)
C1 0.057(6) 0.211(9) 0.062(5) 0.001(5) 0.009(4) 0.029(6)
C2 0.043(5) 0.081(5) 0.063(4) 0.001(3) -0.003(4) 0.008(4)
C3 0.053(5) 0.056(4) 0.050(4) -0.009(3) -0.012(3) 0.027(3)
C4 0.041(4) 0.021(3) 0.045(3) -0.004(2) -0.019(3) 0.006(2)
C5 0.064(5) 0.062(4) 0.068(4) -0.007(3) 0.008(4) 0.004(4)
C6 0.053(5) 0.058(4) 0.066(4) 0.016(3) -0.002(3) 0.005(3)
C7 0.069(6) 0.057(4) 0.076(5) 0.001(3) -0.018(4) -0.019(4)
N8 0.044(3) 0.020(2) 0.053(3) -0.0040(19) -0.011(3) 0.005(2)
C9 0.032(4) 0.028(3) 0.036(3) -0.001(2) 0.000(3) 0.006(2)
O10 0.038(2) 0.0183(17) 0.051(2) 0.0001(14) -0.0071(19) -0.0035(16)
N11 0.035(3) 0.015(2) 0.048(3) -0.0006(18) -0.013(2) 0.0034(18)
C12 0.032(4) 0.029(3) 0.037(3) 0.000(2) 0.000(3) 0.005(2)
C13 0.064(5) 0.046(3) 0.048(4) -0.010(2) -0.018(3) 0.024(3)
C14 0.036(4) 0.030(3) 0.041(4) 0.001(2) -0.008(3) 0.003(3)
O15 0.050(3) 0.045(2) 0.048(2) -0.0058(17) 0.003(2) -0.006(2)
O16 0.040(3) 0.045(2) 0.053(2) -0.0147(17) -0.0025(19) -0.012(2)
C17 0.069(5) 0.048(3) 0.067(4) -0.028(3) -0.008(4) -0.008(3)
Si2 0.0367(11) 0.0445(9) 0.0521(11) -0.0068(7) 0.0055(8) 0.0006(8)
C21 0.069(6) 0.071(4) 0.065(5) -0.007(3) -0.009(4) -0.010(4)
C22 0.049(5) 0.047(3) 0.053(4) -0.004(3) -0.003(3) -0.002(3)
C23 0.036(4) 0.027(3) 0.058(4) -0.001(3) 0.000(3) 0.003(2)
C24 0.035(4) 0.028(3) 0.049(4) -0.004(2) 0.008(3) 0.005(2)
C25 0.051(5) 0.096(5) 0.066(5) 0.002(3) -0.005(4) 0.002(4)
C26 0.061(5) 0.051(4) 0.081(4) -0.009(3) 0.021(4) -0.012(3)
C27 0.048(5) 0.057(4) 0.059(4) -0.010(3) 0.004(3) 0.012(3)
N28 0.053(3) 0.022(2) 0.045(3) -0.008(2) 0.017(2) 0.000(2)
C29 0.043(4) 0.027(3) 0.039(3) -0.002(2) -0.002(3) 0.004(3)
O30 0.060(3) 0.0208(18) 0.051(2) -0.0013(15) 0.005(2) -0.0039(18)
N31 0.047(3) 0.025(2) 0.038(3) -0.002(2) 0.009(2) -0.003(2)
C32 0.051(4) 0.031(3) 0.033(3) -0.003(2) 0.008(3) -0.001(3)
C33 0.059(5) 0.056(4) 0.038(3) -0.010(3) 0.012(3) 0.000(3)
C34 0.040(4) 0.031(3) 0.041(3) 0.000(2) 0.011(3) -0.003(3)
O35 0.058(3) 0.046(2) 0.037(2) 0.0005(17) -0.003(2) -0.0027(19)
O36 0.060(3) 0.043(2) 0.047(2) -0.0002(17) 0.002(2) -0.021(2)
C37 0.074(6) 0.054(4) 0.062(4) -0.009(3) 0.013(4) -0.029(4)

loop_
_atom_type_symbol
_atom_type_description
_atom_type_scat_dispersion_real
_atom_type_scat_dispersion_imag
_atom_type_scat_source
C C 0.0033 0.0016 'International Tables Vol C Tables 4.2.6.8 and 6.1.1.4'
H H 0 0 'International Tables Vol C Tables 4.2.6.8 and 6.1.1.4'
N N 0.0061 0.0033 'International Tables Vol C Tables 4.2.6.8 and 6.1.1.4'
O O 0.0106 0.006 'International Tables Vol C Tables 4.2.6.8 and 6.1.1.4'
Si Si 0.0817 0.0704 'International Tables Vol C Tables 4.2.6.8 and 6.1.1.4'

loop_
_geom_angle_atom_site_label_1
_geom_angle_atom_site_label_2
_geom_angle_atom_site_label_3
_geom_angle
C6 Si1 C5 110.3(3)
C6 Si1 C7 111.5(3)
C5 Si1 C7 109.9(3)
C6 Si1 C4 107.7(2)
C5 Si1 C4 108.2(3)
C7 Si1 C4 109.2(2)
C2 C1 H1A 109.5
C2 C1 H1B 109.5
H1A C1 H1B 109.5
C2 C1 H1C 109.5
H1A C1 H1C 109.5
H1B C1 H1C 109.5
C3 C2 C1 124.4(6)
C3 C2 H2 117.8
C1 C2 H2 117.8
C2 C3 C4 126.8(5)
C2 C3 H3 116.6
C4 C3 H3 116.6
N8 C4 C3 113.1(4)
N8 C4 Si1 110.1(3)
C3 C4 Si1 112.1(4)
N8 C4 H4 107.1
C3 C4 H4 107.1
Si1 C4 H4 107.1
Si1 C5 H5A 109.5
Si1 C5 H5B 109.5
H5A C5 H5B 109.5
Si1 C5 H5C 109.5
H5A C5 H5C 109.5
H5B C5 H5C 109.5
Si1 C6 H6A 109.5
Si1 C6 H6B 109.5
H6A C6 H6B 109.5
Si1 C6 H6C 109.5
H6A C6 H6C 109.5
H6B C6 H6C 109.5
Si1 C7 H7A 109.5
Si1 C7 H7B 109.5
H7A C7 H7B 109.5
Si1 C7 H7C 109.5
H7A C7 H7C 109.5
H7B C7 H7C 109.5
C9 N8 C4 123.3(4)
C9 N8 H8 118(4)
C4 N8 H8 117(4)
O10 C9 N8 123.8(5)
O10 C9 N11 119.0(5)
N8 C9 N11 117.2(4)
C9 N11 C12 119.8(4)
C9 N11 H11 112(3)
C12 N11 H11 128(3)
N11 C12 C13 110.5(4)
N11 C12 C14 110.7(4)
C13 C12 C14 109.5(4)
N11 C12 H12 108.7
C13 C12 H12 108.7
C14 C12 H12 108.7
C12 C13 H13A 109.5
C12 C13 H13B 109.5
H13A C13 H13B 109.5
C12 C13 H13C 109.5
H13A C13 H13C 109.5
H13B C13 H13C 109.5
O15 C14 O16 125.1(5)
O15 C14 C12 125.0(5)
O16 C14 C12 109.8(5)
C14 O16 C17 116.4(4)
O16 C17 H17A 109.5
O16 C17 H17B 109.5
H17A C17 H17B 109.5
O16 C17 H17C 109.5
H17A C17 H17C 109.5
H17B C17 H17C 109.5
C25 Si2 C27 111.0(3)
C25 Si2 C26 111.5(3)
C27 Si2 C26 110.1(3)
C25 Si2 C24 107.1(3)
C27 Si2 C24 108.1(3)
C26 Si2 C24 108.8(3)
C22 C21 H21A 109.5
C22 C21 H21B 109.5
H21A C21 H21B 109.5
C22 C21 H21C 109.5
H21A C21 H21C 109.5
H21B C21 H21C 109.5
C23 C22 C21 125.4(5)
C23 C22 H22 117.3
C21 C22 H22 117.3
C22 C23 C24 126.0(5)
C22 C23 H23 117
C24 C23 H23 117
N28 C24 C23 111.9(4)
N28 C24 Si2 108.8(3)
C23 C24 Si2 114.4(3)
N28 C24 H24 107.1
C23 C24 H24 107.1
Si2 C24 H24 107.1
Si2 C25 H25A 109.5
Si2 C25 H25B 109.5
H25A C25 H25B 109.5
Si2 C25 H25C 109.5
H25A C25 H25C 109.5
H25B C25 H25C 109.5
Si2 C26 H26A 109.5
Si2 C26 H26B 109.5
H26A C26 H26B 109.5
Si2 C26 H26C 109.5
H26A C26 H26C 109.5
H26B C26 H26C 109.5
Si2 C27 H27A 109.5
Si2 C27 H27B 109.5
H27A C27 H27B 109.5
Si2 C27 H27C 109.5
H27A C27 H27C 109.5
H27B C27 H27C 109.5
C29 N28 C24 124.0(4)
C29 N28 H28 106(4)
C24 N28 H28 129(4)
O30 C29 N28 123.0(4)
O30 C29 N31 120.9(5)
N28 C29 N31 116.1(4)
C29 N31 C32 119.1(4)
C29 N31 H31 115(4)
C32 N31 H31 123(4)
N31 C32 C34 111.1(4)
N31 C32 C33 107.9(4)
C34 C32 C33 109.8(5)
N31 C32 H32 109.4
C34 C32 H32 109.4
C33 C32 H32 109.4
C32 C33 H33A 109.5
C32 C33 H33B 109.5
H33A C33 H33B 109.5
C32 C33 H33C 109.5
H33A C33 H33C 109.5
H33B C33 H33C 109.5
O35 C34 O36 123.5(5)
O35 C34 C32 126.5(5)
O36 C34 C32 109.9(4)
C34 O36 C37 115.1(4)
O36 C37 H37A 109.5
O36 C37 H37B 109.5
H37A C37 H37B 109.5
O36 C37 H37C 109.5
H37A C37 H37C 109.5
H37B C37 H37C 109.5

loop_
_geom_bond_atom_site_label_1
_geom_bond_atom_site_label_2
_geom_bond_distance
Si1 C6 1.855(5)
Si1 C5 1.862(6)
Si1 C7 1.863(6)
Si1 C4 1.890(5)
C1 C2 1.510(9)
C1 H1A 0.98
C1 H1B 0.98
C1 H1C 0.98
C2 C3 1.326(8)
C2 H2 0.95
C3 C4 1.497(8)
C3 H3 0.95
C4 N8 1.455(6)
C4 H4 1
C5 H5A 0.98
C5 H5B 0.98
C5 H5C 0.98
C6 H6A 0.98
C6 H6B 0.98
C6 H6C 0.98
C7 H7A 0.98
C7 H7B 0.98
C7 H7C 0.98
N8 C9 1.333(6)
N8 H8 0.84(5)
C9 O10 1.261(5)
C9 N11 1.365(6)
N11 C12 1.435(6)
N11 H11 0.99(5)
C12 C13 1.534(6)
C12 C14 1.538(6)
C12 H12 1
C13 H13A 0.98
C13 H13B 0.98
C13 H13C 0.98
C14 O15 1.205(6)
C14 O16 1.333(6)
O16 C17 1.452(5)
C17 H17A 0.98
C17 H17B 0.98
C17 H17C 0.98
Si2 C25 1.854(6)
Si2 C27 1.861(5)
Si2 C26 1.865(5)
Si2 C24 1.885(6)
C21 C22 1.502(7)
C21 H21A 0.98
C21 H21B 0.98
C21 H21C 0.98
C22 C23 1.311(7)
C22 H22 0.95
C23 C24 1.499(7)
C23 H23 0.95
C24 N28 1.480(6)
C24 H24 1
C25 H25A 0.98
C25 H25B 0.98
C25 H25C 0.98
C26 H26A 0.98
C26 H26B 0.98
C26 H26C 0.98
C27 H27A 0.98
C27 H27B 0.98
C27 H27C 0.98
N28 C29 1.340(6)
N28 H28 0.80(4)
C29 O30 1.254(5)
C29 N31 1.360(6)
N31 C32 1.459(6)
N31 H31 0.78(5)
C32 C34 1.501(7)
C32 C33 1.527(6)
C32 H32 1
C33 H33A 0.98
C33 H33B 0.98
C33 H33C 0.98
C34 O35 1.202(6)
C34 O36 1.352(5)
O36 C37 1.445(6)
C37 H37A 0.98
C37 H37B 0.98
C37 H37C 0.98

loop_
_geom_torsion_atom_site_label_1
_geom_torsion_atom_site_label_2
_geom_torsion_atom_site_label_3
_geom_torsion_atom_site_label_4
_geom_torsion
C1 C2 C3 C4 174.8(6)
C2 C3 C4 N8 14.3(8)
C2 C3 C4 Si1 -110.9(6)
C6 Si1 C4 N8 172.6(4)
C5 Si1 C4 N8 53.4(4)
C7 Si1 C4 N8 -66.1(5)
C6 Si1 C4 C3 -60.6(4)
C5 Si1 C4 C3 -179.8(4)
C7 Si1 C4 C3 60.7(5)
C3 C4 N8 C9 98.9(6)
Si1 C4 N8 C9 -134.9(4)
C4 N8 C9 O10 3.7(8)
C4 N8 C9 N11 -177.8(4)
O10 C9 N11 C12 0.9(7)
N8 C9 N11 C12 -177.7(4)
C9 N11 C12 C13 -177.2(4)
C9 N11 C12 C14 -55.7(6)
N11 C12 C14 O15 -40.9(7)
C13 C12 C14 O15 81.2(7)
N11 C12 C14 O16 142.8(4)
C13 C12 C14 O16 -95.1(5)
O15 C14 O16 C17 4.1(7)
C12 C14 O16 C17 -179.6(4)
C21 C22 C23 C24 -173.4(6)
C22 C23 C24 N28 -134.1(5)
C22 C23 C24 Si2 101.5(6)
C25 Si2 C24 N28 66.5(4)
C27 Si2 C24 N28 -173.7(3)
C26 Si2 C24 N28 -54.1(4)
C25 Si2 C24 C23 -167.4(4)
C27 Si2 C24 C23 -47.7(4)
C26 Si2 C24 C23 71.9(4)
C23 C24 N28 C29 98.0(6)
Si2 C24 N28 C29 -134.5(5)
C24 N28 C29 O30 4.9(8)
C24 N28 C29 N31 -174.7(5)
O30 C29 N31 C32 -8.8(7)
N28 C29 N31 C32 170.7(5)
C29 N31 C32 C34 -52.4(6)
C29 N31 C32 C33 -172.8(5)
N31 C32 C34 O35 -36.2(7)
C33 C32 C34 O35 83.0(6)
N31 C32 C34 O36 147.5(4)
C33 C32 C34 O36 -93.3(5)
O35 C34 O36 C37 2.2(7)
C32 C34 O36 C37 178.7(4)
